data_7217132
loop_
_publ_author_name
'Mercadal, Nerea'
'Day, Stephen P.'
'Jarmyn, Andrew'
'Pitak, Mateusz B.'
'Coles, Simon J.'
'Wilson, Claire'
'Rees, Gregory J.'
'Hanna, John V.'
'Wallis, John D.'

_publ_section_title
;
 O- vs. N-protonation of 1-dimethylaminonaphthalene-8-ketones: formation
 of a peri N--C bond or a hydrogen bond to the pi-electron density of a
 carbonyl group
;
_journal_issue 36
_journal_name_full CrystEngComm
_journal_page_first 8363
_journal_paper_doi 10.1039/C4CE00981A
_journal_volume 16
_journal_year 2014
_chemical_formula_sum 'C14 H12 F3 N O'
_chemical_formula_weight 267.25
_chemical_name_systematic
; 
1-dimethylamino-8-trifluoroacetylnaphthalene 11
;
_space_group_IT_number 14
_symmetry_cell_setting monoclinic
_symmetry_space_group_name_Hall '-P 2yn'
_symmetry_space_group_name_H-M 'P 1 21/n 1'
_atom_sites_solution_hydrogens geom
_atom_sites_solution_primary direct
_atom_sites_solution_secondary difmap
_audit_creation_method SHELXL-97
_cell_angle_alpha 90.00
_cell_angle_beta 98.319(6)
_cell_angle_gamma 90.00
_cell_formula_units_Z 4
_cell_length_a 12.5626(8)
_cell_length_b 7.4932(4)
_cell_length_c 13.1887(9)
_cell_measurement_reflns_used 1786
_cell_measurement_temperature 150(2)
_cell_measurement_theta_max 28.8607
_cell_measurement_theta_min 3.1221
_cell_volume 1228.44(13)
_computing_cell_refinement
;
CrysAlisPro, Agilent Technologies,
Version 1.171.35.15 (release 03-08-2011 CrysAlis171 .NET)
(compiled Aug  3 2011,13:03:54)
;
_computing_data_collection
;
CrysAlisPro, Agilent Technologies,
Version 1.171.35.15 (release 03-08-2011 CrysAlis171 .NET)
(compiled Aug  3 2011,13:03:54)
;
_computing_data_reduction
;
CrysAlisPro, Agilent Technologies,
Version 1.171.35.15 (release 03-08-2011 CrysAlis171 .NET)
(compiled Aug  3 2011,13:03:54)
;
_computing_structure_refinement 'SHELXL-97 (Sheldrick, 1997)'
_computing_structure_solution 'SHELXS-97 (Sheldrick, 1990)'
_diffrn_ambient_temperature 150(2)
_diffrn_detector_area_resol_mean 15.9832
_diffrn_measured_fraction_theta_full 0.981
_diffrn_measured_fraction_theta_max 0.866
_diffrn_measurement_device_type 'Xcalibur, Sapphire3'
_diffrn_measurement_method '\w scans'
_diffrn_radiation_monochromator graphite
_diffrn_radiation_source 'Enhance (Mo) X-ray Source'
_diffrn_radiation_type MoK\a
_diffrn_radiation_wavelength 0.71073
_diffrn_reflns_av_R_equivalents 0.0340
_diffrn_reflns_av_sigmaI/netI 0.0647
_diffrn_reflns_limit_h_max 15
_diffrn_reflns_limit_h_min -16
_diffrn_reflns_limit_k_max 10
_diffrn_reflns_limit_k_min -8
_diffrn_reflns_limit_l_max 16
_diffrn_reflns_limit_l_min -17
_diffrn_reflns_number 5369
_diffrn_reflns_theta_full 27.00
_diffrn_reflns_theta_max 28.87
_diffrn_reflns_theta_min 3.12
_exptl_absorpt_coefficient_mu 0.122
_exptl_absorpt_correction_T_max 1.00000
_exptl_absorpt_correction_T_min 0.88520
_exptl_absorpt_correction_type multi-scan
_exptl_absorpt_process_details
;
CrysAlisPro, Agilent Technologies,
Version 1.171.35.15 (release 03-08-2011 CrysAlis171 .NET)
(compiled Aug  3 2011,13:03:54)
Empirical absorption correction using spherical harmonics,
 implemented in SCALE3 ABSPACK scaling algorithm.
;
_exptl_crystal_colour colourless
_exptl_crystal_density_diffrn 1.445
_exptl_crystal_density_method 'not measured'
_exptl_crystal_description 'thick plate'
_exptl_crystal_F_000 552
_exptl_crystal_size_max 0.2129
_exptl_crystal_size_mid 0.1606
_exptl_crystal_size_min 0.0706
_refine_diff_density_max 0.219
_refine_diff_density_min -0.207
_refine_diff_density_rms 0.049
_refine_ls_extinction_method none
_refine_ls_goodness_of_fit_ref 1.046
_refine_ls_hydrogen_treatment constr
_refine_ls_matrix_type full
_refine_ls_number_parameters 174
_refine_ls_number_reflns 2795
_refine_ls_number_restraints 0
_refine_ls_restrained_S_all 1.046
_refine_ls_R_factor_all 0.0806
_refine_ls_R_factor_gt 0.0517
_refine_ls_shift/su_max 0.000
_refine_ls_shift/su_mean 0.000
_refine_ls_structure_factor_coef Fsqd
_refine_ls_weighting_details 'calc w=1/[\s^2^(Fo^2^)+(0.0305P)^2^+0.0000P] where P=(Fo^2^+2Fc^2^)/3'
_refine_ls_weighting_scheme calc
_refine_ls_wR_factor_gt 0.0884
_refine_ls_wR_factor_ref 0.1017
_reflns_number_gt 1992
_reflns_number_total 2795
_reflns_threshold_expression >2sigma(I)
_cod_data_source_file c4ce00981a2.cif
_cod_data_source_block ketone11
_cod_depositor_comments 'Adding full bibliography for 7217128--7217139.cif.'
_cod_original_sg_symbol_H-M P21/n
_cod_database_code 7217132

loop_
_symmetry_equiv_pos_as_xyz
'x, y, z'
'-x+1/2, y+1/2, -z+1/2'
'-x, -y, -z'
'x-1/2, -y-1/2, z-1/2'

loop_
_atom_site_label
_atom_site_type_symbol
_atom_site_fract_x
_atom_site_fract_y
_atom_site_fract_z
_atom_site_U_iso_or_equiv
_atom_site_adp_type
_atom_site_occupancy
_atom_site_symmetry_multiplicity
_atom_site_calc_flag
_atom_site_refinement_flags
F1 F 0.65761(8) -0.08912(16) 0.38401(8) 0.0381(3) Uani 1 1 d .
F2 F 0.50230(8) 0.03038(16) 0.38557(7) 0.0347(3) Uani 1 1 d .
F3 F 0.52398(9) -0.25065(17) 0.41332(8) 0.0445(4) Uani 1 1 d .
O1 O 0.58105(10) -0.26842(17) 0.20845(10) 0.0316(3) Uani 1 1 d .
N1 N 0.57370(11) 0.1328(2) 0.19159(10) 0.0200(3) Uani 1 1 d .
C1 C 0.46712(13) 0.1832(2) 0.14476(13) 0.0202(4) Uani 1 1 d .
C2 C 0.44197(15) 0.3437(3) 0.09891(14) 0.0274(5) Uani 1 1 d .
H2 H 0.4960 0.4324 0.0988 0.033 Uiso 1 1 calc R
C3 C 0.33622(15) 0.3783(3) 0.05175(14) 0.0324(5) Uani 1 1 d .
H3 H 0.3195 0.4901 0.0194 0.039 Uiso 1 1 calc R
C4 C 0.25742(15) 0.2531(3) 0.05204(14) 0.0297(5) Uani 1 1 d .
H4 H 0.1864 0.2788 0.0201 0.036 Uiso 1 1 calc R
C5 C 0.28035(14) 0.0856(3) 0.09932(13) 0.0226(4) Uani 1 1 d .
C6 C 0.20230(14) -0.0496(3) 0.10071(14) 0.0289(5) Uani 1 1 d .
H6 H 0.1304 -0.0281 0.0696 0.035 Uiso 1 1 calc R
C7 C 0.22822(15) -0.2098(3) 0.14580(15) 0.0333(5) Uani 1 1 d .
H7 H 0.1743 -0.2987 0.1459 0.040 Uiso 1 1 calc R
C8 C 0.33396(15) -0.2455(3) 0.19226(14) 0.0282(5) Uani 1 1 d .
H8 H 0.3514 -0.3585 0.2229 0.034 Uiso 1 1 calc R
C9 C 0.41180(13) -0.1177(2) 0.19344(13) 0.0212(4) Uani 1 1 d .
C10 C 0.38682(13) 0.0509(2) 0.14689(12) 0.0187(4) Uani 1 1 d .
C11 C 0.63878(14) 0.0746(3) 0.11358(14) 0.0287(5) Uani 1 1 d .
H11A H 0.6015 -0.0222 0.0729 0.043 Uiso 1 1 calc R
H11B H 0.7088 0.0320 0.1473 0.043 Uiso 1 1 calc R
H11C H 0.6494 0.1752 0.0686 0.043 Uiso 1 1 calc R
C12 C 0.62888(15) 0.2735(3) 0.25688(15) 0.0326(5) Uani 1 1 d .
H12A H 0.6443 0.3745 0.2142 0.049 Uiso 1 1 calc R
H12B H 0.6964 0.2264 0.2937 0.049 Uiso 1 1 calc R
H12C H 0.5827 0.3132 0.3063 0.049 Uiso 1 1 calc R
C13 C 0.52314(14) -0.1621(2) 0.24323(13) 0.0218(4) Uani 1 1 d .
C14 C 0.55284(14) -0.1139(3) 0.35657(14) 0.0264(4) Uani 1 1 d .

loop_
_atom_site_aniso_label
_atom_site_aniso_U_11
_atom_site_aniso_U_22
_atom_site_aniso_U_33
_atom_site_aniso_U_23
_atom_site_aniso_U_13
_atom_site_aniso_U_12
F1 0.0236(6) 0.0490(8) 0.0382(7) -0.0009(6) -0.0070(5) 0.0016(6)
F2 0.0354(7) 0.0449(8) 0.0231(6) -0.0073(6) 0.0024(5) 0.0098(6)
F3 0.0488(8) 0.0490(9) 0.0341(7) 0.0192(6) 0.0003(5) -0.0056(6)
O1 0.0312(8) 0.0211(8) 0.0436(8) -0.0033(7) 0.0092(6) 0.0039(6)
N1 0.0193(8) 0.0191(9) 0.0209(8) -0.0021(7) 0.0008(6) -0.0007(6)
C1 0.0205(10) 0.0212(10) 0.0187(9) -0.0038(8) 0.0025(7) 0.0004(8)
C2 0.0287(11) 0.0212(10) 0.0316(11) 0.0010(9) 0.0020(8) -0.0030(9)
C3 0.0342(12) 0.0275(12) 0.0335(12) 0.0037(10) -0.0020(9) 0.0074(10)
C4 0.0264(11) 0.0356(12) 0.0256(10) -0.0029(10) -0.0019(8) 0.0096(9)
C5 0.0202(10) 0.0295(11) 0.0183(9) -0.0055(8) 0.0032(7) 0.0010(8)
C6 0.0177(10) 0.0426(13) 0.0264(10) -0.0071(10) 0.0028(7) -0.0019(9)
C7 0.0274(11) 0.0383(13) 0.0350(12) -0.0049(10) 0.0072(8) -0.0126(10)
C8 0.0305(11) 0.0285(11) 0.0261(10) -0.0005(9) 0.0054(8) -0.0074(9)
C9 0.0227(10) 0.0234(10) 0.0181(9) -0.0018(8) 0.0050(7) -0.0026(8)
C10 0.0213(9) 0.0201(10) 0.0156(9) -0.0032(8) 0.0055(7) -0.0001(8)
C11 0.0236(10) 0.0332(12) 0.0309(11) 0.0039(9) 0.0099(8) 0.0042(9)
C12 0.0329(11) 0.0262(11) 0.0352(12) -0.0035(10) -0.0069(9) -0.0056(9)
C13 0.0251(10) 0.0161(9) 0.0250(10) 0.0037(8) 0.0066(8) -0.0011(8)
C14 0.0222(10) 0.0301(11) 0.0255(10) 0.0048(9) -0.0009(8) -0.0001(9)

loop_
_atom_type_symbol
_atom_type_description
_atom_type_scat_dispersion_real
_atom_type_scat_dispersion_imag
_atom_type_scat_source
C C 0.0033 0.0016 'International Tables Vol C Tables 4.2.6.8 and 6.1.1.4'
H H 0.0000 0.0000 'International Tables Vol C Tables 4.2.6.8 and 6.1.1.4'
N N 0.0061 0.0033 'International Tables Vol C Tables 4.2.6.8 and 6.1.1.4'
O O 0.0106 0.0060 'International Tables Vol C Tables 4.2.6.8 and 6.1.1.4'
F F 0.0171 0.0103 'International Tables Vol C Tables 4.2.6.8 and 6.1.1.4'

loop_
_geom_angle_atom_site_label_1
_geom_angle_atom_site_label_2
_geom_angle_atom_site_label_3
_geom_angle
C1 N1 C12 113.17(14)
C1 N1 C11 110.74(13)
C12 N1 C11 111.09(15)
C2 C1 C10 120.40(16)
C2 C1 N1 124.23(16)
C10 C1 N1 115.35(16)
C1 C2 C3 120.15(18)
C1 C2 H2 119.9
C3 C2 H2 119.9
C4 C3 C2 120.74(19)
C4 C3 H3 119.6
C2 C3 H3 119.6
C3 C4 C5 120.71(18)
C3 C4 H4 119.6
C5 C4 H4 119.6
C6 C5 C4 123.06(17)
C6 C5 C10 118.42(18)
C4 C5 C10 118.52(17)
C7 C6 C5 121.12(18)
C7 C6 H6 119.4
C5 C6 H6 119.4
C6 C7 C8 120.69(18)
C6 C7 H7 119.7
C8 C7 H7 119.7
C9 C8 C7 120.07(19)
C9 C8 H8 120.0
C7 C8 H8 120.0
C8 C9 C10 120.36(17)
C8 C9 C13 118.13(17)
C10 C9 C13 121.51(15)
C5 C10 C1 119.48(17)
C5 C10 C9 119.34(16)
C1 C10 C9 121.15(16)
N1 C11 H11A 109.5
N1 C11 H11B 109.5
H11A C11 H11B 109.5
N1 C11 H11C 109.5
H11A C11 H11C 109.5
H11B C11 H11C 109.5
N1 C12 H12A 109.5
N1 C12 H12B 109.5
H12A C12 H12B 109.5
N1 C12 H12C 109.5
H12A C12 H12C 109.5
H12B C12 H12C 109.5
O1 C13 C9 123.70(17)
O1 C13 C14 116.72(16)
C9 C13 C14 117.19(15)
F1 C14 F2 107.60(15)
F1 C14 F3 106.89(14)
F2 C14 F3 106.17(14)
F1 C14 C13 113.04(15)
F2 C14 C13 114.30(15)
F3 C14 C13 108.37(15)

loop_
_geom_bond_atom_site_label_1
_geom_bond_atom_site_label_2
_geom_bond_distance
F1 C14 1.3266(19)
F2 C14 1.337(2)
F3 C14 1.349(2)
O1 C13 1.213(2)
N1 C1 1.441(2)
N1 C12 1.470(2)
N1 C11 1.470(2)
C1 C2 1.363(2)
C1 C10 1.417(2)
C2 C3 1.407(2)
C2 H2 0.9500
C3 C4 1.364(3)
C3 H3 0.9500
C4 C5 1.413(3)
C4 H4 0.9500
C5 C6 1.412(3)
C5 C10 1.417(2)
C6 C7 1.358(3)
C6 H6 0.9500
C7 C8 1.406(3)
C7 H7 0.9500
C8 C9 1.367(2)
C8 H8 0.9500
C9 C10 1.420(2)
C9 C13 1.494(2)
C11 H11A 0.9800
C11 H11B 0.9800
C11 H11C 0.9800
C12 H12A 0.9800
C12 H12B 0.9800
C12 H12C 0.9800
C13 C14 1.531(2)
